data_1562748
loop_
_publ_author_name
'Wang, Xing'
'Peng, Xia'
'Tang, Chunping'
'Zhou, Shuaizhen'
'Ke, Chang-Qiang'
'Liu, Yueling'
'Yao, Sheng'
'Ai, Jing'
'Ye, Yang'

_publ_section_title
;
 Anti-inflammatory Eudesmane Sesquiterpenoids from <i>Artemisia
 hedinii</i>.
;
_journal_issue 5
_journal_name_full 'Journal of natural products'
_journal_page_first 1626
_journal_page_last 1637
_journal_paper_doi 10.1021/acs.jnatprod.1c00177
_journal_volume 84
_journal_year 2021
_chemical_absolute_configuration rmad
_chemical_formula_moiety 'C15 H22 O4'
_chemical_formula_sum 'C15 H22 O4'
_chemical_formula_weight 266.32
_space_group_crystal_system monoclinic
_space_group_IT_number 4
_space_group_name_Hall 'P 2yb'
_space_group_name_H-M_alt 'P 1 21 1'
_atom_sites_solution_hydrogens geom
_atom_sites_solution_primary dual
_audit_creation_date 2020-08-17
_audit_creation_method
;
Olex2 1.2
(compiled 2018.05.29 svn.r3508 for OlexSys, GUI svn.r5506)
;
_cell_angle_alpha 90
_cell_angle_beta 99.915(2)
_cell_angle_gamma 90
_cell_formula_units_Z 2
_cell_length_a 6.3429(3)
_cell_length_b 12.3949(7)
_cell_length_c 8.7256(5)
_cell_measurement_reflns_used 8086
_cell_measurement_temperature 298
_cell_measurement_theta_max 74.457
_cell_measurement_theta_min 3.566
_cell_volume 675.76(6)
_computing_cell_refinement 'SAINT V8.40A (?, 2016)'
_computing_data_reduction 'SAINT V8.40A (?, 2016)'
_computing_molecular_graphics 'Olex2 (Dolomanov et al., 2009)'
_computing_publication_material 'Olex2 (Dolomanov et al., 2009)'
_computing_structure_refinement 'ShelXL (Sheldrick, 2015)'
_computing_structure_solution 'ShelXT (Sheldrick, 2015)'
_diffrn_ambient_temperature 298
_diffrn_measured_fraction_theta_full 0.973
_diffrn_measured_fraction_theta_max 0.976
_diffrn_measurement_device_type 'Bruker D8 VENTURE'
_diffrn_measurement_method '\f and \w scans'
_diffrn_radiation_type CuK\a
_diffrn_radiation_wavelength 1.54178
_diffrn_reflns_av_R_equivalents 0.0430
_diffrn_reflns_av_unetI/netI 0.0407
_diffrn_reflns_Laue_measured_fraction_full 0.973
_diffrn_reflns_Laue_measured_fraction_max 0.976
_diffrn_reflns_limit_h_max 7
_diffrn_reflns_limit_h_min -7
_diffrn_reflns_limit_k_max 14
_diffrn_reflns_limit_k_min -15
_diffrn_reflns_limit_l_max 10
_diffrn_reflns_limit_l_min -10
_diffrn_reflns_number 8736
_diffrn_reflns_point_group_measured_fraction_full 0.957
_diffrn_reflns_point_group_measured_fraction_max 0.949
_diffrn_reflns_theta_full 67.679
_diffrn_reflns_theta_max 74.448
_diffrn_reflns_theta_min 8.018
_diffrn_standards_number 0
_exptl_absorpt_coefficient_mu 0.763
_exptl_absorpt_correction_T_max 0.7538
_exptl_absorpt_correction_T_min 0.5512
_exptl_absorpt_correction_type multi-scan
_exptl_absorpt_process_details
'SADABS-2016/2 (Bruker,2016/2) was used for absorption correction. wR2(int) was 0.1529 before and 0.0718 after correction. The Ratio of minimum to maximum transmission is 0.7312. The \l/2 correction factor is Not present.'
_exptl_crystal_colour colourless
_exptl_crystal_colour_primary colourless
_exptl_crystal_density_diffrn 1.309
_exptl_crystal_description block
_exptl_crystal_F_000 288
_exptl_crystal_size_max 0.15
_exptl_crystal_size_mid 0.08
_exptl_crystal_size_min 0.05
_refine_diff_density_max 0.244
_refine_diff_density_min -0.171
_refine_diff_density_rms 0.049
_refine_ls_abs_structure_details
;
 Flack x determined using 1170 quotients [(I+)-(I-)]/[(I+)+(I-)]
 (Parsons, Flack and Wagner, Acta Cryst. B69 (2013) 249-259).
;
_refine_ls_abs_structure_Flack 0.08(7)
_refine_ls_extinction_method none
_refine_ls_goodness_of_fit_ref 1.129
_refine_ls_hydrogen_treatment constr
_refine_ls_matrix_type full
_refine_ls_number_parameters 176
_refine_ls_number_reflns 2618
_refine_ls_number_restraints 1
_refine_ls_restrained_S_all 1.129
_refine_ls_R_factor_all 0.0352
_refine_ls_R_factor_gt 0.0349
_refine_ls_shift/su_max 0.000
_refine_ls_shift/su_mean 0.000
_refine_ls_structure_factor_coef Fsqd
_refine_ls_weighting_details 'w=1/[\s^2^(Fo^2^)+(0.0413P)^2^+0.1093P] where P=(Fo^2^+2Fc^2^)/3'
_refine_ls_weighting_scheme calc
_refine_ls_wR_factor_gt 0.0943
_refine_ls_wR_factor_ref 0.0946
_reflns_Friedel_coverage 0.857
_reflns_Friedel_fraction_full 0.938
_reflns_Friedel_fraction_max 0.919
_reflns_number_gt 2581
_reflns_number_total 2618
_reflns_threshold_expression 'I > 2\s(I)'
_cod_data_source_file np1c00177_si_009.cif
_cod_data_source_block 22020296ahd1b5b6b1_0m
_cod_depositor_comments 'Adding full bibliography for 1562743--1562751.cif.'
_cod_database_code 1562748
_shelx_shelxl_version_number 2018/3
_shelx_space_group_comment
;
The symmetry employed for this shelxl refinement is uniquely defined
by the following loop, which should always be used as a source of
symmetry information in preference to the above space-group names.
They are only intended as comments.
;
_shelx_estimated_absorpt_t_max 0.963
_shelx_estimated_absorpt_t_min 0.894
_olex2_refinement_description
;
1. Fixed Uiso
 At 1.2 times of:
  All C(H) groups, All C(H,H) groups
 At 1.5 times of:
  All C(H,H,H) groups, All O(H) groups
2.a Ternary CH refined with riding coordinates:
 C7(H7), C9(H9)
2.b Secondary CH2 refined with riding coordinates:
 C6(H6A,H6B), C8(H8A,H8B), C1(H1A,H1B), C2(H2A,H2B), C3(H3A,H3B)
2.c X=CH2 refined with riding coordinates:
 C15(H15A,H15B), C13(H13A,H13B)
2.d Idealised Me refined as rotating group:
 C14(H14A,H14B,H14C)
2.e Idealised tetrahedral OH refined as rotating group:
 O2(H2), O1(H1), O4(H4)
;
_olex2_submission_special_instructions 'No special instructions were received'

loop_
_space_group_symop_operation_xyz
'x, y, z'
'-x, y+1/2, -z'

loop_
_atom_site_label
_atom_site_type_symbol
_atom_site_fract_x
_atom_site_fract_y
_atom_site_fract_z
_atom_site_U_iso_or_equiv
_atom_site_adp_type
_atom_site_occupancy
_atom_site_site_symmetry_order
_atom_site_calc_flag
_atom_site_refinement_flags_posn
_atom_site_refinement_flags_adp
_atom_site_refinement_flags_occupancy
_atom_site_disorder_assembly
_atom_site_disorder_group
O2 O 1.0607(2) 0.38010(13) 0.37195(18) 0.0329(4) Uani 1 1 d . . . . .
H2 H 1.032922 0.328005 0.422898 0.049 Uiso 1 1 calc GR . . . .
O1 O 1.0063(3) 0.71703(12) 0.3783(2) 0.0333(4) Uani 1 1 d . . . . .
H1 H 1.126911 0.729411 0.360823 0.050 Uiso 1 1 calc GR . . . .
O4 O 0.2964(3) 0.37317(14) 0.7090(2) 0.0365(4) Uani 1 1 d . . . . .
H4 H 0.243767 0.312581 0.704575 0.055 Uiso 1 1 calc GR . . . .
O3 O 0.5809(3) 0.28383(14) 0.6588(2) 0.0401(4) Uani 1 1 d . . . . .
C6 C 0.6899(3) 0.41856(17) 0.3854(2) 0.0265(4) Uani 1 1 d . . . . .
H6A H 0.659613 0.343683 0.405581 0.032 Uiso 1 1 calc R . . . .
H6B H 0.560020 0.450564 0.328530 0.032 Uiso 1 1 calc R . . . .
C7 C 0.7545(3) 0.47824(17) 0.5416(2) 0.0264(4) Uani 1 1 d . . . . .
H7 H 0.877977 0.440778 0.601432 0.032 Uiso 1 1 calc R . . . .
C11 C 0.5749(4) 0.47644(18) 0.6361(2) 0.0287(4) Uani 1 1 d . . . . .
C10 C 0.9155(3) 0.54262(17) 0.2466(2) 0.0246(4) Uani 1 1 d . . . . .
C12 C 0.4877(3) 0.36868(19) 0.6682(2) 0.0287(4) Uani 1 1 d . . . . .
C5 C 0.8652(3) 0.42352(16) 0.2852(2) 0.0244(4) Uani 1 1 d . . . . .
C4 C 0.8138(4) 0.35923(18) 0.1342(3) 0.0325(5) Uani 1 1 d . . . . .
C9 C 0.9828(3) 0.60231(17) 0.4025(2) 0.0267(4) Uani 1 1 d . . . . .
H9 H 1.120468 0.573341 0.454501 0.032 Uiso 1 1 calc R . . . .
C8 C 0.8223(4) 0.59368(17) 0.5129(3) 0.0301(5) Uani 1 1 d . . . . .
H8A H 0.695886 0.635125 0.470606 0.036 Uiso 1 1 calc R . . . .
H8B H 0.884265 0.625811 0.611807 0.036 Uiso 1 1 calc R . . . .
C14 C 0.7191(4) 0.5965(2) 0.1485(3) 0.0320(5) Uani 1 1 d . . . . .
H14A H 0.656287 0.548199 0.067298 0.048 Uiso 1 1 calc GR . . . .
H14B H 0.762348 0.661708 0.103200 0.048 Uiso 1 1 calc GR . . . .
H14C H 0.616018 0.613274 0.213592 0.048 Uiso 1 1 calc GR . . . .
C1 C 1.1032(4) 0.5433(2) 0.1555(3) 0.0347(5) Uani 1 1 d . . . . .
H1A H 1.133109 0.617142 0.129339 0.042 Uiso 1 1 calc R . . . .
H1B H 1.229824 0.514939 0.221461 0.042 Uiso 1 1 calc R . . . .
C15 C 0.6340(5) 0.3063(2) 0.0885(3) 0.0447(6) Uani 1 1 d . . . . .
H15A H 0.613389 0.268510 -0.004962 0.054 Uiso 1 1 calc R . . . .
H15B H 0.527561 0.306746 0.149681 0.054 Uiso 1 1 calc R . . . .
C2 C 1.0575(5) 0.4767(3) 0.0065(3) 0.0476(7) Uani 1 1 d . . . . .
H2A H 1.184454 0.474883 -0.041519 0.057 Uiso 1 1 calc R . . . .
H2B H 0.943751 0.510769 -0.065929 0.057 Uiso 1 1 calc R . . . .
C13 C 0.4933(5) 0.5632(2) 0.6936(3) 0.0461(6) Uani 1 1 d . . . . .
H13A H 0.384613 0.555722 0.752017 0.055 Uiso 1 1 calc R . . . .
H13B H 0.544786 0.631407 0.675289 0.055 Uiso 1 1 calc R . . . .
C3 C 0.9914(5) 0.3610(2) 0.0388(3) 0.0449(6) Uani 1 1 d . . . . .
H3A H 0.943968 0.324162 -0.059155 0.054 Uiso 1 1 calc R . . . .
H3B H 1.114451 0.322393 0.094205 0.054 Uiso 1 1 calc R . . . .

loop_
_atom_site_aniso_label
_atom_site_aniso_U_11
_atom_site_aniso_U_22
_atom_site_aniso_U_33
_atom_site_aniso_U_23
_atom_site_aniso_U_13
_atom_site_aniso_U_12
O2 0.0297(8) 0.0304(8) 0.0381(8) 0.0064(7) 0.0047(6) 0.0077(6)
O1 0.0317(8) 0.0232(7) 0.0478(9) -0.0018(6) 0.0151(7) -0.0051(6)
O4 0.0328(8) 0.0344(9) 0.0462(9) -0.0008(8) 0.0174(7) -0.0020(7)
O3 0.0399(9) 0.0313(9) 0.0547(10) 0.0081(7) 0.0235(8) 0.0044(7)
C6 0.0283(10) 0.0253(10) 0.0264(10) -0.0004(8) 0.0060(8) -0.0041(8)
C7 0.0297(10) 0.0254(10) 0.0252(9) 0.0011(7) 0.0074(7) -0.0007(8)
C11 0.0332(11) 0.0295(11) 0.0242(9) -0.0001(8) 0.0074(8) 0.0003(8)
C10 0.0252(10) 0.0242(9) 0.0257(9) 0.0019(7) 0.0080(7) 0.0010(7)
C12 0.0311(10) 0.0334(11) 0.0232(9) 0.0008(8) 0.0093(7) 0.0009(9)
C5 0.0245(10) 0.0240(10) 0.0252(10) 0.0017(8) 0.0055(8) 0.0021(7)
C4 0.0381(12) 0.0305(11) 0.0298(10) -0.0040(8) 0.0081(8) 0.0002(9)
C9 0.0270(10) 0.0219(9) 0.0313(10) -0.0001(8) 0.0051(8) -0.0015(7)
C8 0.0379(11) 0.0255(11) 0.0287(10) -0.0049(8) 0.0113(8) -0.0045(8)
C14 0.0327(11) 0.0323(11) 0.0304(10) 0.0050(8) 0.0036(8) 0.0052(9)
C1 0.0325(12) 0.0358(12) 0.0399(12) 0.0014(10) 0.0172(9) -0.0011(9)
C15 0.0508(15) 0.0480(15) 0.0354(11) -0.0121(11) 0.0073(10) -0.0151(12)
C2 0.0545(16) 0.0551(16) 0.0398(13) -0.0059(12) 0.0269(12) -0.0053(13)
C13 0.0556(16) 0.0370(14) 0.0539(15) -0.0050(11) 0.0326(12) -0.0023(11)
C3 0.0503(14) 0.0471(15) 0.0428(13) -0.0151(12) 0.0231(11) -0.0023(12)

loop_
_atom_type_symbol
_atom_type_description
_atom_type_scat_dispersion_real
_atom_type_scat_dispersion_imag
_atom_type_scat_source
C C 0.0181 0.0091 'International Tables Vol C Tables 4.2.6.8 and 6.1.1.4'
H H 0.0000 0.0000 'International Tables Vol C Tables 4.2.6.8 and 6.1.1.4'
O O 0.0492 0.0322 'International Tables Vol C Tables 4.2.6.8 and 6.1.1.4'

loop_
_geom_angle_atom_site_label_1
_geom_angle_atom_site_label_2
_geom_angle_atom_site_label_3
_geom_angle
_geom_angle_site_symmetry_1
_geom_angle_site_symmetry_3
_geom_angle_publ_flag
C5 O2 H2 109.5 . . ?
C9 O1 H1 109.5 . . ?
C12 O4 H4 109.5 . . ?
H6A C6 H6B 107.9 . . ?
C7 C6 H6A 109.2 . . ?
C7 C6 H6B 109.2 . . ?
C5 C6 H6A 109.2 . . ?
C5 C6 H6B 109.2 . . ?
C5 C6 C7 112.13(16) . . ?
C6 C7 H7 108.0 . . ?
C11 C7 C6 111.28(17) . . ?
C11 C7 H7 108.0 . . ?
C11 C7 C8 111.21(17) . . ?
C8 C7 C6 110.10(16) . . ?
C8 C7 H7 108.0 . . ?
C12 C11 C7 116.93(18) . . ?
C13 C11 C7 124.8(2) . . ?
C13 C11 C12 118.2(2) . . ?
C9 C10 C5 107.41(16) . . ?
C14 C10 C5 110.83(17) . . ?
C14 C10 C9 110.95(17) . . ?
C14 C10 C1 109.52(17) . . ?
C1 C10 C5 108.75(16) . . ?
C1 C10 C9 109.33(17) . . ?
O4 C12 C11 113.58(19) . . ?
O3 C12 O4 122.2(2) . . ?
O3 C12 C11 124.18(19) . . ?
O2 C5 C6 109.24(16) . . ?
O2 C5 C10 106.12(16) . . ?
O2 C5 C4 107.16(17) . . ?
C6 C5 C10 110.94(16) . . ?
C4 C5 C6 113.83(17) . . ?
C4 C5 C10 109.19(16) . . ?
C15 C4 C5 124.5(2) . . ?
C15 C4 C3 122.0(2) . . ?
C3 C4 C5 113.5(2) . . ?
O1 C9 C10 111.18(16) . . ?
O1 C9 H9 108.8 . . ?
O1 C9 C8 104.97(16) . . ?
C10 C9 H9 108.8 . . ?
C8 C9 C10 114.25(17) . . ?
C8 C9 H9 108.8 . . ?
C7 C8 H8A 108.7 . . ?
C7 C8 H8B 108.7 . . ?
C9 C8 C7 114.07(17) . . ?
C9 C8 H8A 108.7 . . ?
C9 C8 H8B 108.7 . . ?
H8A C8 H8B 107.6 . . ?
C10 C14 H14A 109.5 . . ?
C10 C14 H14B 109.5 . . ?
C10 C14 H14C 109.5 . . ?
H14A C14 H14B 109.5 . . ?
H14A C14 H14C 109.5 . . ?
H14B C14 H14C 109.5 . . ?
C10 C1 H1A 109.0 . . ?
C10 C1 H1B 109.0 . . ?
H1A C1 H1B 107.8 . . ?
C2 C1 C10 112.73(19) . . ?
C2 C1 H1A 109.0 . . ?
C2 C1 H1B 109.0 . . ?
C4 C15 H15A 120.0 . . ?
C4 C15 H15B 120.0 . . ?
H15A C15 H15B 120.0 . . ?
C1 C2 H2A 109.3 . . ?
C1 C2 H2B 109.3 . . ?
C1 C2 C3 111.5(2) . . ?
H2A C2 H2B 108.0 . . ?
C3 C2 H2A 109.3 . . ?
C3 C2 H2B 109.3 . . ?
C11 C13 H13A 120.0 . . ?
C11 C13 H13B 120.0 . . ?
H13A C13 H13B 120.0 . . ?
C4 C3 C2 111.6(2) . . ?
C4 C3 H3A 109.3 . . ?
C4 C3 H3B 109.3 . . ?
C2 C3 H3A 109.3 . . ?
C2 C3 H3B 109.3 . . ?
H3A C3 H3B 108.0 . . ?

loop_
_geom_bond_atom_site_label_1
_geom_bond_atom_site_label_2
_geom_bond_distance
_geom_bond_site_symmetry_2
_geom_bond_publ_flag
O2 H2 0.8200 . ?
O2 C5 1.441(2) . ?
O1 H1 0.8200 . ?
O1 C9 1.449(3) . ?
O4 H4 0.8200 . ?
O4 C12 1.323(3) . ?
O3 C12 1.216(3) . ?
C6 H6A 0.9700 . ?
C6 H6B 0.9700 . ?
C6 C7 1.544(3) . ?
C6 C5 1.529(3) . ?
C7 H7 0.9800 . ?
C7 C11 1.517(3) . ?
C7 C8 1.527(3) . ?
C11 C12 1.490(3) . ?
C11 C13 1.328(4) . ?
C10 C5 1.559(3) . ?
C10 C9 1.543(3) . ?
C10 C14 1.537(3) . ?
C10 C1 1.541(3) . ?
C5 C4 1.527(3) . ?
C4 C15 1.317(4) . ?
C4 C3 1.512(3) . ?
C9 H9 0.9800 . ?
C9 C8 1.521(3) . ?
C8 H8A 0.9700 . ?
C8 H8B 0.9700 . ?
C14 H14A 0.9600 . ?
C14 H14B 0.9600 . ?
C14 H14C 0.9600 . ?
C1 H1A 0.9700 . ?
C1 H1B 0.9700 . ?
C1 C2 1.525(4) . ?
C15 H15A 0.9300 . ?
C15 H15B 0.9300 . ?
C2 H2A 0.9700 . ?
C2 H2B 0.9700 . ?
C2 C3 1.534(4) . ?
C13 H13A 0.9300 . ?
C13 H13B 0.9300 . ?
C3 H3A 0.9700 . ?
C3 H3B 0.9700 . ?
